data_4104974
loop_
_publ_author_name
'Ann M. Chippindale'
'Simon J. Hibble'

_publ_contact_author_address
;                                                                               
School of Chemistry                                                             
University of Reading                                                           
Whiteknights                                                                    
Reading                                                                         
Berks RG6 6AD                                                                   
;
_publ_contact_author_email a.m.chippindale@rdg.ac.uk
_publ_contact_author_fax '0118 378 6331'
_publ_contact_author_name 'Ann Chippindale'
_publ_contact_author_phone '0118 378 8448'
_publ_section_title
;
 Helices, Chirality and Interpenetration: the Versatility and Remarkable
 Interconversion of Silver-Copper Cyanide Frameworks
;
_journal_name_full 'Journal of the American Chemical Society'
_journal_page_first 12736
_journal_page_last 12744
_journal_paper_doi 10.1021/ja903841e
_journal_volume 131
_journal_year 2009
_chemical_compound_source
;
?
;
_chemical_formula_moiety ' C24 Ag6  Cu9 N24,  9(Cs)'
_chemical_formula_sum 'C24 Ag6 Cs9 Cu9 N24'
_chemical_formula_weight 3039.68
_chemical_name_systematic
;                                                              
caesium copper(I) silver(I) cyanide
Cs3Ag2Cu3(CN)8 
;
_space_group_IT_number 88
_symmetry_cell_setting tetragonal
_symmetry_space_group_name_Hall '-I 4ad'
_symmetry_space_group_name_H-M 'I 41/a :2'
_atom_sites_solution_primary direct
_audit_creation_date 06-20-02
_audit_creation_method CRYSTALS_ver_12-03-99
_cell_angle_alpha 90
_cell_angle_beta 90
_cell_angle_gamma 90
_cell_formula_units_Z 4
_cell_length_a 29.8146(5)
_cell_length_b 29.8146(5)
_cell_length_c 6.9588(1)
_cell_measurement_reflns_used 3789
_cell_measurement_temperature 150
_cell_measurement_theta_max 27
_cell_measurement_theta_min 5
_cell_volume 6185.75(17)
_computing_cell_refinement
; 
 Denzo/Scalepack (Otwinowski & Minor, 1996) 
;
_computing_data_collection
; 
 COLLECT (Nonius BV, 1997) 
;
_computing_data_reduction
; 
 Denzo/Scalepack (Otwinowski & Minor, 1996) 
;
_computing_molecular_graphics
; 
 CAMERON (Watkin et al 1996) 
;
_computing_publication_material
; 
 CRYSTALS (Watkin et al 2001) 
;
_computing_structure_refinement
; 
 CRYSTALS (Watkin et al 2001) 
;
_computing_structure_solution
; 
 SIR92 (Altomare et al, 1994) 
;
_diffrn_ambient_temperature 150
_diffrn_measured_fraction_theta_full 0.991
_diffrn_measured_fraction_theta_max 0.991
_diffrn_measurement_device_type
; 
Nonius Kappa CCD 
;
_diffrn_measurement_method \w
_diffrn_radiation_monochromator graphite
_diffrn_radiation_type 'Mo K\a'
_diffrn_radiation_wavelength 0.71073
_diffrn_reflns_av_R_equivalents 0.01
_diffrn_reflns_limit_h_max 38
_diffrn_reflns_limit_h_min -38
_diffrn_reflns_limit_k_max 38
_diffrn_reflns_limit_k_min -38
_diffrn_reflns_limit_l_max 9
_diffrn_reflns_limit_l_min -9
_diffrn_reflns_number 7012
_diffrn_reflns_theta_full 27.467
_diffrn_reflns_theta_max 27.467
_diffrn_reflns_theta_min 5.614
_diffrn_standards_decay_% 0.00
_diffrn_standards_interval_count 0
_diffrn_standards_interval_time 0
_diffrn_standards_number 0
_exptl_absorpt_coefficient_mu 10.136
_exptl_absorpt_correction_T_max 0.60
_exptl_absorpt_correction_T_min 0.55
_exptl_absorpt_correction_type multi-scan
_exptl_absorpt_process_details
; 
 Denzo/Scalepack (Otwinowski & Minor, 1996) 
;
_exptl_crystal_colour ' colourless '
_exptl_crystal_density_diffrn 3.264
_exptl_crystal_description ' plate '
_exptl_crystal_F_000 5400.000
_exptl_crystal_size_max 0.08
_exptl_crystal_size_mid 0.05
_exptl_crystal_size_min 0.05
_refine_diff_density_max 1.54
_refine_diff_density_min -1.59
_refine_ls_extinction_method none
_refine_ls_goodness_of_fit_ref 0.9729
_refine_ls_hydrogen_treatment constr
_refine_ls_matrix_type full
_refine_ls_number_parameters 174
_refine_ls_number_reflns 2849
_refine_ls_R_factor_all 0.0474
_refine_ls_R_factor_gt 0.0379
_refine_ls_shift/su_max 0.000823
_refine_ls_structure_factor_coef F
_refine_ls_weighting_details
;
Method = Prince modified Chebychev polynomial, (Watkin, 1994) 
 W = [weight] * [1-(deltaF/6*sigmaF)^2]^2 
 
 1.20 0.937 0.793 
;
_refine_ls_weighting_scheme calc
_refine_ls_wR_factor_all 0.0505
_refine_ls_wR_factor_gt 0.0466
_refine_ls_wR_factor_ref 0.0466
_reflns_limit_h_max 26
_reflns_limit_h_min -26
_reflns_limit_k_max 38
_reflns_limit_k_min 0
_reflns_limit_l_max 9
_reflns_limit_l_min 0
_reflns_number_gt 2849
_reflns_number_total 3509
_reflns_threshold_expression I>3.00u(I)
_cod_data_source_file ja903841e_si_001.cif
_cod_data_source_block CRYSTALS_cif
_cod_original_sg_symbol_H-M 'I 41/a '
_cod_original_formula_sum ' C24 Ag6 Cs9 Cu9 N24 '
_cod_database_code 4104974

loop_
_symmetry_equiv_pos_as_xyz
x,y,z
-x,-y,-z
x+1/2,y+1/2,z+1/2
-x+1/2,-y+1/2,-z+1/2
-y+3/4,x+1/4,z+1/4
y+3/4,-x+1/4,-z+1/4
-y+5/4,x+3/4,z+3/4
y+5/4,-x+3/4,-z+3/4
-x+1/2,-y,z+1/2
x+1/2,y,-z+1/2
-x+1,-y+1/2,z+1
x+1,y+1/2,-z+1
y+3/4,-x+3/4,z+3/4
-y+3/4,x+3/4,-z+3/4
y+5/4,-x+5/4,z+5/4
-y+5/4,x+5/4,-z+5/4

loop_
_atom_site_label
_atom_site_type_symbol
_atom_site_fract_x
_atom_site_fract_y
_atom_site_fract_z
_atom_site_U_iso_or_equiv
_atom_site_occupancy
_atom_site_adp_type
Cu1 Cu 0.34894(3) 0.26118(3) 0.63833(11) 0.0409 1.0000 Uani
Cu2 Cu 0.30282(2) 0.39930(2) 0.28411(11) 0.0364 1.0000 Uani
Cu3 Cu 0.5000 0.2500 0.8750 0.0534 1.0000 Uani
Ag1 Ag 0.36198(2) 0.13149(2) 0.14240(8) 0.0576 1.0000 Uani
Ag2 Ag 0.2500 0.2500 1.2500 0.0510 1.0000 Uani
Cs1 Cs 0.402518(12) 0.291585(13) 1.16130(5) 0.0378 1.0000 Uani
Cs2 Cs 0.262859(12) 0.157024(14) 0.69584(7) 0.0463 1.0000 Uani
Cs3 Cs 0.72149(7) 0.50093(7) 1.0314(4) 0.0715 0.2500 Uani
N1 N 0.34907(17) 0.20602(17) 0.4675(8) 0.0377 1.0000 Uani
N2 N 0.31332(17) 0.25255(18) 0.8760(7) 0.0382 1.0000 Uani
N3 N 0.35796(18) 0.08332(17) -0.2696(8) 0.0423 1.0000 Uani
N4 N 0.31789(16) 0.30883(16) 0.4858(7) 0.0326 0.73(6) Uani
N5 N 0.30953(18) 0.34203(18) 0.4101(8) 0.0348 0.27(6) Uani
N6 N 0.33745(17) 0.48919(16) 0.4512(8) 0.0372 0.65(7) Uani
N7 N 0.32644(18) 0.45450(18) 0.3940(9) 0.0377 0.35(7) Uani
N8 N 0.44993(19) 0.27240(18) 0.7120(8) 0.0418 0.73(7) Uani
N9 N 0.4127(2) 0.2741(2) 0.6713(8) 0.0400 0.27(7) Uani
C1 C 0.3554(2) 0.1793(2) 0.3531(8) 0.0378 1.0000 Uani
C2 C 0.29107(19) 0.2513(2) 1.0101(8) 0.0359 1.0000 Uani
C3 C 0.3607(2) 0.1006(2) -0.1235(9) 0.0443 1.0000 Uani
C4 C 0.31789(16) 0.30883(16) 0.4858(7) 0.0326 0.27(6) Uani
C5 C 0.30953(18) 0.34203(18) 0.4101(8) 0.0348 0.73(6) Uani
C6 C 0.33745(17) 0.48919(16) 0.4512(8) 0.0372 0.35(7) Uani
C7 C 0.32644(18) 0.45450(18) 0.3940(9) 0.0377 0.65(7) Uani
C8 C 0.44993(19) 0.27240(18) 0.7120(8) 0.0418 0.27(7) Uani
C9 C 0.4127(2) 0.2741(2) 0.6713(8) 0.0400 0.73(7) Uani

loop_
_atom_site_aniso_label
_atom_site_aniso_U_11
_atom_site_aniso_U_22
_atom_site_aniso_U_33
_atom_site_aniso_U_23
_atom_site_aniso_U_13
_atom_site_aniso_U_12
Cu1 0.0489(4) 0.0392(4) 0.0347(4) -0.0001(3) 0.0065(3) 0.0070(3)
Cu2 0.0360(3) 0.0341(3) 0.0392(4) -0.0005(3) 0.0029(3) 0.0015(3)
Cu3 0.0401(5) 0.0401(5) 0.0800(13) 0.0000 0.0000 0.0000
Ag1 0.0697(4) 0.0576(3) 0.0456(3) -0.0238(2) -0.0156(3) 0.0192(3)
Ag2 0.0491(4) 0.0625(4) 0.0415(4) -0.0063(3) 0.0186(3) -0.0067(3)
Cs1 0.03544(19) 0.0454(2) 0.0326(2) -0.00521(14) 0.00297(14) -0.00222(13)
Cs2 0.03112(19) 0.0511(2) 0.0567(3) -0.01750(18) 0.00681(16) -0.00031(14)
Cs3 0.0623(11) 0.053(1) 0.0994(17) 0.0363(11) -0.0193(11) -0.0076(9)
N1 0.039(2) 0.037(2) 0.038(2) 0.001(2) -0.000(2) -0.0014(19)
N2 0.036(2) 0.046(3) 0.033(2) -0.001(2) 0.001(2) 0.000(2)
N3 0.046(3) 0.039(3) 0.042(3) -0.004(2) -0.008(2) 0.002(2)
N4 0.032(2) 0.030(2) 0.035(2) -0.001(2) -0.0039(19) 0.0009(17)
N5 0.031(2) 0.034(3) 0.040(3) -0.005(2) 0.000(2) -0.003(2)
N6 0.031(2) 0.030(2) 0.050(3) -0.000(2) 0.002(2) -0.0015(18)
N7 0.034(3) 0.033(3) 0.047(3) 0.000(2) 0.004(2) 0.005(2)
N8 0.045(3) 0.038(3) 0.042(3) 0.001(2) 0.001(2) 0.007(2)
N9 0.041(3) 0.045(3) 0.034(3) -0.006(2) 0.009(2) -0.009(2)
C1 0.043(3) 0.040(3) 0.030(3) -0.003(2) -0.003(2) 0.001(2)
C2 0.036(3) 0.044(3) 0.027(2) -0.007(2) 0.006(2) -0.000(2)
C3 0.054(4) 0.037(3) 0.041(3) -0.004(3) -0.010(3) 0.002(3)
C4 0.032(2) 0.030(2) 0.035(2) -0.001(2) -0.0039(19) 0.0009(17)
C5 0.031(2) 0.034(3) 0.040(3) -0.005(2) 0.000(2) -0.003(2)
C6 0.031(2) 0.030(2) 0.050(3) -0.000(2) 0.002(2) -0.0015(18)
C7 0.034(3) 0.033(3) 0.047(3) 0.000(2) 0.004(2) 0.005(2)
C8 0.045(3) 0.038(3) 0.042(3) 0.001(2) 0.001(2) 0.007(2)
C9 0.041(3) 0.045(3) 0.034(3) -0.006(2) 0.009(2) -0.009(2)

loop_
_atom_type_symbol
_atom_type_scat_dispersion_real
_atom_type_scat_dispersion_imag
_atom_type_scat_Cromer_Mann_a1
_atom_type_scat_Cromer_Mann_b1
_atom_type_scat_Cromer_Mann_a2
_atom_type_scat_Cromer_Mann_b2
_atom_type_scat_Cromer_Mann_a3
_atom_type_scat_Cromer_Mann_b3
_atom_type_scat_Cromer_Mann_a4
_atom_type_scat_Cromer_Mann_b4
_atom_type_scat_Cromer_Mann_c
_atom_type_scat_source
'C   ' 0.0033 0.0016 2.3100 20.8439 1.0200 10.2075 1.5886 0.5687 0.8650 51.6512 0.2156 International_Tables_Vol_IV_Table_2.2B
'N   ' 0.0061 0.0033 12.2126 0.0057 3.1322 9.8933 2.0125 28.9975 1.1663 0.5826 -11.5290 International_Tables_Vol_IV_Table_2.2B
'Cs  ' -0.6440 2.1190 20.3892 3.5690 19.1062 0.3107 10.6620 24.3879 1.4953 213.9040 3.3352 International_Tables_Vol_IV_Table_2.2B
'Cu  ' 0.2630 1.2660 13.3380 3.5828 7.1676 0.2470 5.6158 11.3966 1.6735 64.8126 1.1910 International_Tables_Vol_IV_Table_2.2B
'Ag  ' -1.0850 1.1010 19.2808 0.6446 16.6885 7.4726 4.8045 24.6605 1.0463 99.8156 5.1790 International_Tables_Vol_IV_Table_2.2B

loop_
_geom_angle_atom_site_label_1
_geom_angle_site_symmetry_1
_geom_angle_atom_site_label_2
_geom_angle_atom_site_label_3
_geom_angle_site_symmetry_3
_geom_angle
_geom_angle_publ_flag
N1 . Cu1 N2 . 112.6(2) yes
N1 . Cu1 N4 . 105.4(2) yes
N2 . Cu1 N4 . 106.7(2) yes
N1 . Cu1 N9 . 103.1(2) yes
N2 . Cu1 N9 . 116.7(2) yes
N4 . Cu1 N9 . 111.9(2) yes
N1 . Cu1 C4 . 105.4(2) yes
N2 . Cu1 C4 . 106.7(2) yes
N9 . Cu1 C4 . 111.9(2) yes
N1 . Cu1 C9 . 103.1(2) yes
N2 . Cu1 C9 . 116.7(2) yes
N4 . Cu1 C9 . 111.9(2) yes
C4 . Cu1 C9 . 111.9(2) yes
Ag1 8_455 Cu2 N3 8_454 106.69(15) yes
Ag1 8_455 Cu2 N5 . 61.42(16) yes
N3 8_454 Cu2 N5 . 105.5(2) yes
Ag1 8_455 Cu2 N6 13_454 152.87(17) yes
N3 8_454 Cu2 N6 13_454 100.3(2) yes
N5 . Cu2 N6 13_454 113.6(2) yes
Ag1 8_455 Cu2 N7 . 63.69(17) yes
N3 8_454 Cu2 N7 . 106.2(2) yes
N5 . Cu2 N7 . 122.1(2) yes
N6 13_454 Cu2 N7 . 106.6(2) yes
Ag1 8_455 Cu2 C5 . 61.42(16) yes
N3 8_454 Cu2 C5 . 105.5(2) yes
N6 13_454 Cu2 C5 . 113.6(2) yes
N7 . Cu2 C5 . 122.1(2) yes
Ag1 8_455 Cu2 C6 13_454 152.87(17) yes
N3 8_454 Cu2 C6 13_454 100.3(2) yes
N5 . Cu2 C6 13_454 113.6(2) yes
N7 . Cu2 C6 13_454 106.6(2) yes
Ag1 8_455 Cu2 C7 . 63.69(17) yes
N3 8_454 Cu2 C7 . 106.2(2) yes
N5 . Cu2 C7 . 122.1(2) yes
N6 13_454 Cu2 C7 . 106.6(2) yes
C5 . Cu2 C6 13_454 113.6(2) yes
C5 . Cu2 C7 . 122.1(2) yes
C6 13_454 Cu2 C7 . 106.6(2) yes
N8 . Cu3 N8 8_456 108.96(16) yes
N8 . Cu3 N8 11_554 110.5(3) yes
N8 8_456 Cu3 N8 11_554 108.96(16) yes
N8 . Cu3 N8 14_546 108.96(16) yes
N8 8_456 Cu3 N8 14_546 110.5(3) yes
N8 11_554 Cu3 N8 14_546 108.96(16) yes
N8 8_456 Cu3 C8 . 108.96(16) yes
N8 11_554 Cu3 C8 . 110.5(3) yes
N8 14_546 Cu3 C8 . 108.96(16) yes
N8 . Cu3 C8 8_456 108.96(16) yes
N8 11_554 Cu3 C8 8_456 108.96(16) yes
N8 14_546 Cu3 C8 8_456 110.5(3) yes
C8 . Cu3 C8 8_456 108.96(16) yes
N8 . Cu3 C8 11_554 110.5(3) yes
N8 8_456 Cu3 C8 11_554 108.96(16) yes
N8 14_546 Cu3 C8 11_554 108.96(16) yes
C8 . Cu3 C8 11_554 110.5(3) yes
N8 . Cu3 C8 14_546 108.96(16) yes
N8 8_456 Cu3 C8 14_546 110.5(3) yes
N8 11_554 Cu3 C8 14_546 108.96(16) yes
C8 . Cu3 C8 14_546 108.96(16) yes
C8 8_456 Cu3 C8 11_554 108.96(16) yes
C8 8_456 Cu3 C8 14_546 110.5(3) yes
C8 11_554 Cu3 C8 14_546 108.96(16) yes
Cu2 14_545 Ag1 C1 . 89.81(17) yes
Cu2 14_545 Ag1 C3 . 107.16(18) yes
C1 . Ag1 C3 . 161.1(2) yes
C2 . Ag2 C2 4_557 180.0 yes
Cs3 7_544 Cs3 Cs3 15_454 132.58(9) yes
Cu1 . N1 C1 . 166.9(5) yes
Cu1 . N2 C2 . 173.8(5) yes
Cu2 14_544 N3 C3 . 178.0(6) yes
Cu1 . N4 N5 . 162.9(4) yes
Cu1 . N4 C5 . 162.9(4) yes
Cu2 . N5 N4 . 173.4(5) yes
Cu2 . N5 C4 . 173.4(5) yes
Cu2 5_555 N6 N7 . 173.4(5) yes
Cu2 5_555 N6 C7 . 173.4(5) yes
Cu2 . N7 N6 . 174.0(5) yes
Cu2 . N7 C6 . 174.0(5) yes
Cu3 . N8 N9 . 151.8(5) yes
Cu3 . N8 C9 . 151.8(5) yes
Cu1 . N9 N8 . 164.3(6) yes
Cu1 . N9 C8 . 164.3(6) yes
Ag1 . C1 N1 . 175.9(5) yes
Ag2 . C2 N2 . 178.8(5) yes
Ag1 . C3 N3 . 177.0(6) yes
Cu1 . C4 N5 . 162.9(4) yes
Cu1 . C4 C5 . 162.9(4) yes
Cu2 . C5 N4 . 173.4(5) yes
Cu2 . C5 C4 . 173.4(5) yes
Cu2 5_555 C6 N7 . 173.4(5) yes
Cu2 5_555 C6 C7 . 173.4(5) yes
Cu2 . C7 N6 . 174.0(5) yes
Cu2 . C7 C6 . 174.0(5) yes
Cu3 . C8 N9 . 151.8(5) yes
Cu3 . C8 C9 . 151.8(5) yes
Cu1 . C9 N8 . 164.3(6) yes
Cu1 . C9 C8 . 164.3(6) yes

loop_
_geom_bond_atom_site_label_1
_geom_bond_atom_site_label_2
_geom_bond_site_symmetry_2
_geom_bond_distance
_geom_bond_publ_flag
Cu1 N1 . 2.029(5) yes
Cu1 N2 . 1.982(5) yes
Cu1 N4 . 2.001(5) yes
Cu1 N9 . 1.954(6) yes
Cu1 C4 . 2.001(5) yes
Cu1 C9 . 1.954(6) yes
Cu2 Ag1 8_455 3.268(1) yes
Cu2 N3 8_454 2.064(5) yes
Cu2 N5 . 1.930(6) yes
Cu2 N6 13_454 2.022(5) yes
Cu2 N7 . 1.947(6) yes
Cu2 C5 . 1.930(6) yes
Cu2 C6 13_454 2.022(5) yes
Cu2 C7 . 1.947(6) yes
Cu3 N8 . 1.990(6) yes
Cu3 N8 8_456 1.990(6) yes
Cu3 N8 11_554 1.990(6) yes
Cu3 N8 14_546 1.990(6) yes
Cu3 C8 . 1.990(6) yes
Cu3 C8 8_456 1.990(6) yes
Cu3 C8 11_554 1.990(6) yes
Cu3 C8 14_546 1.990(6) yes
Ag1 C1 . 2.055(6) yes
Ag1 C3 . 2.067(6) yes
Ag2 C2 . 2.071(5) yes
Ag2 C2 4_557 2.071(5) yes
Cs3 Cs3 7_544 2.1150(18) yes
Cs3 Cs3 15_454 2.1150(18) yes
N1 C1 . 1.141(8) yes
N2 C2 . 1.146(8) yes
N3 C3 . 1.143(8) yes
N4 N5 . 1.149(7) yes
N4 C5 . 1.149(7) yes
N5 C4 . 1.149(7) yes
N6 N7 . 1.156(8) yes
N6 C7 . 1.156(8) yes
N7 C6 . 1.156(8) yes
N8 N9 . 1.146(8) yes
N8 C9 . 1.146(8) yes
N9 C8 . 1.146(8) yes
C4 C5 . 1.149(7) yes
C6 C7 . 1.156(8) yes
C8 C9 . 1.146(8) yes
